data_7021112
loop_
_publ_author_name
'Dolci, Sara'
'Marchetti, Fabio'
'Pampaloni, Guido'
'Zacchini, Stefano'

_publ_section_title
;
 A crystallographic and spectroscopic study on the reactions of WCl6 with
 carbonyl compounds.
;
_journal_issue 16
_journal_name_full 'Dalton transactions (Cambridge, England : 2003)'
_journal_page_first 5635
_journal_page_last 5648
_journal_paper_doi 10.1039/c2dt32771f
_journal_volume 42
_journal_year 2013
_chemical_formula_sum 'C4 H7 Cl4 O3 W'
_chemical_formula_weight 428.75
_chemical_name_systematic
;
?
;
_space_group_IT_number 9
_symmetry_cell_setting monoclinic
_symmetry_space_group_name_Hall 'C -2yc'
_symmetry_space_group_name_H-M 'C 1 c 1'
_atom_sites_solution_hydrogens geom
_atom_sites_solution_primary direct
_atom_sites_solution_secondary difmap
_audit_creation_method SHELXL-97
_cell_angle_alpha 90.00
_cell_angle_beta 109.452(2)
_cell_angle_gamma 90.00
_cell_formula_units_Z 4
_cell_length_a 10.2279(18)
_cell_length_b 8.4464(15)
_cell_length_c 12.946(2)
_cell_measurement_reflns_used 2008
_cell_measurement_temperature 100(2)
_cell_measurement_theta_max 27.7145
_cell_measurement_theta_min 3.206
_cell_volume 1054.6(3)
_computing_structure_refinement 'SHELXL-97 (Sheldrick, 1997)'
_computing_structure_solution 'SHELXS-97 (Sheldrick, 1990)'
_diffrn_ambient_temperature 100(2)
_diffrn_measured_fraction_theta_full 0.998
_diffrn_measured_fraction_theta_max 0.998
_diffrn_measurement_device_type 'CCD area detector'
_diffrn_measurement_method 'phi and omega scans'
_diffrn_radiation_monochromator graphite
_diffrn_radiation_source 'fine-focus sealed tube'
_diffrn_radiation_type MoK\a
_diffrn_radiation_wavelength 0.71073
_diffrn_reflns_av_R_equivalents 0.0435
_diffrn_reflns_av_sigmaI/netI 0.0717
_diffrn_reflns_limit_h_max 12
_diffrn_reflns_limit_h_min -12
_diffrn_reflns_limit_k_max 10
_diffrn_reflns_limit_k_min -10
_diffrn_reflns_limit_l_max 15
_diffrn_reflns_limit_l_min -15
_diffrn_reflns_number 3908
_diffrn_reflns_theta_full 26.00
_diffrn_reflns_theta_max 26.00
_diffrn_reflns_theta_min 3.21
_exptl_absorpt_coefficient_mu 11.932
_exptl_absorpt_correction_T_max 0.3536
_exptl_absorpt_correction_T_min 0.2362
_exptl_absorpt_correction_type empirical
_exptl_crystal_colour red
_exptl_crystal_density_diffrn 2.700
_exptl_crystal_density_method 'not measured'
_exptl_crystal_description plate
_exptl_crystal_F_000 788
_exptl_crystal_size_max 0.17
_exptl_crystal_size_mid 0.15
_exptl_crystal_size_min 0.11
_refine_diff_density_max 1.693
_refine_diff_density_min -1.726
_refine_diff_density_rms 0.183
_refine_ls_abs_structure_details 'Flack H D (1983), Acta Cryst. A39, 876-881'
_refine_ls_abs_structure_Flack 0.014(15)
_refine_ls_extinction_method none
_refine_ls_goodness_of_fit_ref 0.989
_refine_ls_hydrogen_treatment constr
_refine_ls_matrix_type full
_refine_ls_number_parameters 119
_refine_ls_number_reflns 2015
_refine_ls_number_restraints 63
_refine_ls_restrained_S_all 0.979
_refine_ls_R_factor_all 0.0351
_refine_ls_R_factor_gt 0.0334
_refine_ls_shift/su_max 0.000
_refine_ls_shift/su_mean 0.000
_refine_ls_structure_factor_coef Fsqd
_refine_ls_weighting_details 'calc w=1/[\s^2^(Fo^2^)+(0.0115P)^2^+0.0000P] where P=(Fo^2^+2Fc^2^)/3'
_refine_ls_weighting_scheme calc
_refine_ls_wR_factor_gt 0.0724
_refine_ls_wR_factor_ref 0.0733
_reflns_number_gt 1918
_reflns_number_total 2015
_reflns_threshold_expression >2sigma(I)
_cod_data_source_file c2dt32771f.txt
_cod_data_source_block fm11D511_CC
_cod_depositor_comments
;
The following automatic conversions were performed:

'_symmetry_cell_setting' value 'Monoclinic' changed to 'monoclinic'
according to /home/saulius/struct/CIF-dictionaries/cif_core.dic
dictionary named 'cif_core.dic' version 2.4.2 from 2011-04-26.

Automatic conversion script
Id: cif_fix_values 1891 2012-01-12 08:04:46Z andrius 
;
_cod_original_sg_symbol_H-M Cc
_cod_database_code 7021112

loop_
_symmetry_equiv_pos_as_xyz
'x, y, z'
'x, -y, z+1/2'
'x+1/2, y+1/2, z'
'x+1/2, -y+1/2, z+1/2'

loop_
_atom_site_label
_atom_site_type_symbol
_atom_site_fract_x
_atom_site_fract_y
_atom_site_fract_z
_atom_site_U_iso_or_equiv
_atom_site_adp_type
_atom_site_occupancy
_atom_site_symmetry_multiplicity
_atom_site_calc_flag
_atom_site_refinement_flags
_atom_site_disorder_assembly
_atom_site_disorder_group
C4 C 0.364(2) -0.1102(17) 0.3888(16) 0.034(4) Uani 0.71(4) 1 d PDU A 1
H4A H 0.4304 -0.1505 0.3552 0.051 Uiso 0.71(4) 1 calc PR A 1
H4B H 0.2702 -0.1439 0.3451 0.051 Uiso 0.71(4) 1 calc PR A 1
H4C H 0.3874 -0.1522 0.4633 0.051 Uiso 0.71(4) 1 calc PR A 1
C4' C 0.437(5) -0.085(4) 0.434(4) 0.035(7) Uani 0.29(4) 1 d PDU A 2
H4'1 H 0.4969 -0.1162 0.3925 0.053 Uiso 0.29(4) 1 calc PR A 2
H4'2 H 0.3663 -0.1671 0.4268 0.053 Uiso 0.29(4) 1 calc PR A 2
H4'3 H 0.4924 -0.0726 0.5116 0.053 Uiso 0.29(4) 1 calc PR A 2
C1 C 0.3703(14) 0.0610(15) 0.3927(9) 0.041(2) Uani 1 1 d DU . .
H1 H 0.4673 0.0935 0.4353 0.050 Uiso 1 1 calc R A 1
C2 C 0.2719(13) 0.1401(12) 0.4437(9) 0.031(2) Uani 1 1 d U A .
C3 C 0.1839(14) 0.1630(12) 0.5908(10) 0.032(3) Uani 1 1 d U A .
H3A H 0.1845 0.1026 0.6556 0.048 Uiso 1 1 calc R . .
H3B H 0.0881 0.1773 0.5422 0.048 Uiso 1 1 calc R . .
H3C H 0.2267 0.2667 0.6135 0.048 Uiso 1 1 calc R . .
Cl1 Cl 0.1360(3) 0.5520(3) 0.2704(3) 0.0400(7) Uani 1 1 d . . .
Cl4 Cl 0.0370(3) 0.2137(3) 0.1527(2) 0.0363(7) Uani 1 1 d . . .
Cl2 Cl 0.2925(3) 0.3796(4) 0.0921(2) 0.0356(6) Uani 1 1 d . . .
Cl3 Cl 0.4581(3) 0.4486(4) 0.3557(2) 0.0433(8) Uani 1 1 d . . .
O1 O 0.3319(8) 0.1335(8) 0.2877(5) 0.0255(15) Uani 1 1 d U A .
O2 O 0.2164(7) 0.2624(9) 0.4034(6) 0.0242(15) Uani 1 1 d U . .
O3 O 0.2622(8) 0.0766(8) 0.5325(5) 0.0337(17) Uani 1 1 d U . .
W1 W 0.25078(5) 0.32709(4) 0.25035(4) 0.02224(12) Uani 1 1 d . A .

loop_
_atom_site_aniso_label
_atom_site_aniso_U_11
_atom_site_aniso_U_22
_atom_site_aniso_U_33
_atom_site_aniso_U_23
_atom_site_aniso_U_13
_atom_site_aniso_U_12
C4 0.044(8) 0.033(7) 0.026(7) 0.009(5) 0.014(6) 0.009(6)
C4' 0.038(10) 0.040(10) 0.029(10) 0.005(8) 0.012(7) 0.004(8)
C1 0.055(5) 0.045(5) 0.018(4) 0.002(4) 0.003(4) 0.011(5)
C2 0.047(5) 0.027(4) 0.014(4) 0.001(3) 0.005(4) 0.007(4)
C3 0.041(7) 0.031(6) 0.027(6) 0.004(5) 0.016(5) 0.005(5)
Cl1 0.0566(19) 0.0297(14) 0.0483(18) 0.0113(13) 0.0367(16) 0.0133(13)
Cl4 0.0266(15) 0.0439(16) 0.0329(16) 0.0081(13) 0.0027(12) -0.0032(12)
Cl2 0.0434(18) 0.0421(16) 0.0263(15) -0.0001(13) 0.0182(13) -0.0021(14)
Cl3 0.0433(18) 0.0531(19) 0.0307(16) -0.0006(14) 0.0087(13) -0.0192(15)
O1 0.033(4) 0.031(4) 0.011(3) 0.000(3) 0.004(3) 0.007(3)
O2 0.030(4) 0.022(4) 0.021(4) 0.006(3) 0.008(3) 0.000(3)
O3 0.053(5) 0.030(4) 0.016(4) 0.005(3) 0.010(3) 0.007(3)
W1 0.02297(19) 0.02568(18) 0.01980(18) 0.0019(2) 0.00946(13) 0.0018(3)

loop_
_atom_type_symbol
_atom_type_description
_atom_type_scat_dispersion_real
_atom_type_scat_dispersion_imag
_atom_type_scat_source
C C 0.0033 0.0016 'International Tables Vol C Tables 4.2.6.8 and 6.1.1.4'
H H 0.0000 0.0000 'International Tables Vol C Tables 4.2.6.8 and 6.1.1.4'
O O 0.0106 0.0060 'International Tables Vol C Tables 4.2.6.8 and 6.1.1.4'
Cl Cl 0.1484 0.1585 'International Tables Vol C Tables 4.2.6.8 and 6.1.1.4'
W W -0.8490 6.8722 'International Tables Vol C Tables 4.2.6.8 and 6.1.1.4'

loop_
_geom_angle_atom_site_label_1
_geom_angle_atom_site_label_2
_geom_angle_atom_site_label_3
_geom_angle
C1 C4 H4A 109.5
C1 C4 H4B 109.5
H4A C4 H4B 109.5
C1 C4 H4C 109.5
H4A C4 H4C 109.5
H4B C4 H4C 109.5
C1 C4' H4'1 109.5
C1 C4' H4'2 109.5
H4'1 C4' H4'2 109.5
C1 C4' H4'3 109.5
H4'1 C4' H4'3 109.5
H4'2 C4' H4'3 109.5
O1 C1 C4' 133(2)
O1 C1 C4 113.7(11)
C4' C1 C4 33(2)
O1 C1 C2 102.3(9)
C4' C1 C2 121.0(19)
C4 C1 C2 115.1(12)
O1 C1 H1 108.5
C4' C1 H1 76.6
C4 C1 H1 108.5
C2 C1 H1 108.5
O2 C2 O3 124.7(10)
O2 C2 C1 117.9(9)
O3 C2 C1 117.2(9)
O3 C3 H3A 109.5
O3 C3 H3B 109.5
H3A C3 H3B 109.5
O3 C3 H3C 109.5
H3A C3 H3C 109.5
H3B C3 H3C 109.5
C1 O1 W1 126.6(6)
C2 O2 W1 114.1(6)
C2 O3 C3 117.7(8)
O1 W1 O2 74.5(3)
O1 W1 Cl2 102.0(2)
O2 W1 Cl2 176.5(2)
O1 W1 Cl1 156.5(2)
O2 W1 Cl1 82.1(2)
Cl2 W1 Cl1 101.39(11)
O1 W1 Cl4 92.1(2)
O2 W1 Cl4 89.1(2)
Cl2 W1 Cl4 90.87(11)
Cl1 W1 Cl4 88.78(12)
O1 W1 Cl3 89.7(2)
O2 W1 Cl3 88.3(2)
Cl2 W1 Cl3 91.94(11)
Cl1 W1 Cl3 88.25(12)
Cl4 W1 Cl3 176.26(11)

loop_
_geom_bond_atom_site_label_1
_geom_bond_atom_site_label_2
_geom_bond_distance
C4 C1 1.448(18)
C4 H4A 0.9800
C4 H4B 0.9800
C4 H4C 0.9800
C4' C1 1.43(2)
C4' H4'1 0.9800
C4' H4'2 0.9800
C4' H4'3 0.9800
C1 O1 1.421(13)
C1 C2 1.529(16)
C1 H1 1.0000
C2 O2 1.210(12)
C2 O3 1.302(12)
C3 O3 1.464(13)
C3 H3A 0.9800
C3 H3B 0.9800
C3 H3C 0.9800
Cl1 W1 2.292(3)
Cl4 W1 2.336(3)
Cl2 W1 2.271(3)
Cl3 W1 2.342(3)
O1 W1 1.824(7)
O2 W1 2.194(6)

loop_
_geom_torsion_atom_site_label_1
_geom_torsion_atom_site_label_2
_geom_torsion_atom_site_label_3
_geom_torsion_atom_site_label_4
_geom_torsion
O1 C1 C2 O2 -18.1(14)
C4' C1 C2 O2 -178(3)
C4 C1 C2 O2 -142.0(14)
O1 C1 C2 O3 166.8(10)
C4' C1 C2 O3 7(3)
C4 C1 C2 O3 43.0(18)
C4' C1 O1 W1 -178(3)
C4 C1 O1 W1 149.8(12)
C2 C1 O1 W1 25.1(13)
O3 C2 O2 W1 -177.9(9)
C1 C2 O2 W1 7.5(13)
O2 C2 O3 C3 -3.0(17)
C1 C2 O3 C3 171.7(10)
C1 O1 W1 O2 -18.1(9)
C1 O1 W1 Cl2 162.1(9)
C1 O1 W1 Cl1 -14.8(13)
C1 O1 W1 Cl4 -106.6(9)
C1 O1 W1 Cl3 70.1(9)
C2 O2 W1 O1 4.5(8)
C2 O2 W1 Cl2 8(4)
C2 O2 W1 Cl1 -174.2(8)
C2 O2 W1 Cl4 96.9(8)
C2 O2 W1 Cl3 -85.7(8)
